data_4508752
loop_
_publ_author_name
'Garc\'ia-Couceiro, Urko'
'Castillo, Oscar'
'Luque, Antonio'
'Garc\'ia-Ter\'an, Juan P.'
'Beobide, Garikoitz'
'Rom\'an, Pascual'

_publ_contact_author
;
 Oscar Castillo. Departamento de Quimica Inorganica.
 Facultad de Ciencia y Tecnologia
 Universidad del Pais Vasco,  Apdo. 644, E-48080 Bilbao, Spain
;
_publ_section_title
;
 Rational Design of 2D Magnetic Metal&#x2212;Organic Coordination Polymers
 Assembled from Oxalato and Dipyridyl Spacers
;
_journal_issue 8
_journal_name_full 'Crystal Growth &amp; Design'
_journal_page_first 1839
_journal_paper_doi 10.1021/cg0601608
_journal_volume 6
_journal_year 2006
_chemical_compound_source 'synthesis as described'
_chemical_formula_moiety 'C14 H12 N2 O4 Zn'
_chemical_formula_structural 'C14 H12 N2 O4 Zn'
_chemical_formula_sum 'C14 H12 N2 O4 Zn'
_chemical_formula_weight 337.63
_chemical_name_systematic
;
catena-[(mu-oxalato)(mu-1,2-bis(4-pyridyl)ethane)Zinc(II)]
;
_space_group_IT_number 15
_symmetry_cell_setting monoclinic
_symmetry_Int_Tables_number 15
_symmetry_space_group_name_Hall '-C 2yc'
_symmetry_space_group_name_H-M 'C 1 2/c 1'
_atom_sites_solution_hydrogens geom
_atom_sites_solution_primary direct
_atom_sites_solution_secondary difmap
_audit_creation_method SHELXL97
_cell_angle_alpha 90.00
_cell_angle_beta 106.02(2)
_cell_angle_gamma 90.00
_cell_formula_units_Z 4
_cell_length_a 9.575(2)
_cell_length_b 13.793(2)
_cell_length_c 10.567(2)
_cell_measurement_reflns_used 5761
_cell_measurement_temperature 293(2)
_cell_measurement_theta_max 30.08
_cell_measurement_theta_min 3.57
_cell_volume 1341.4(4)
_computing_cell_refinement 'CrysAlis CCD (Oxford Diffraction, 2003)'
_computing_data_collection 'CrysAlis CCD (Oxford Diffraction, 2003)'
_computing_data_reduction 'CrysAlis RED (Oxford Diffraction, 2003)'
_computing_molecular_graphics 'Ortep-3 (Farrugia, 1997)'
_computing_publication_material 'WinGX (Farrugia, 1999)'
_computing_structure_refinement 'SHELXL-97 (Sheldrick, 1997)'
_computing_structure_solution 'Sir92 (Altamore et al., 1993)'
_diffrn_ambient_temperature 293(2)
_diffrn_measured_fraction_theta_full 0.997
_diffrn_measured_fraction_theta_max 0.997
_diffrn_measurement_device_type Xcalibur
_diffrn_measurement_method \w
_diffrn_radiation_monochromator graphite
_diffrn_radiation_source 'fine-focus sealed tube'
_diffrn_radiation_type MoK\a
_diffrn_radiation_wavelength 0.71073
_diffrn_reflns_av_R_equivalents 0.0468
_diffrn_reflns_av_sigmaI/netI 0.0902
_diffrn_reflns_limit_h_max 13
_diffrn_reflns_limit_h_min -13
_diffrn_reflns_limit_k_max 19
_diffrn_reflns_limit_k_min -16
_diffrn_reflns_limit_l_max 14
_diffrn_reflns_limit_l_min -14
_diffrn_reflns_number 5761
_diffrn_reflns_theta_full 30.08
_diffrn_reflns_theta_max 30.08
_diffrn_reflns_theta_min 3.57
_diffrn_standards_decay_% 0
_diffrn_standards_interval_count 0
_diffrn_standards_interval_time 0
_diffrn_standards_number 0
_exptl_absorpt_coefficient_mu 1.848
_exptl_absorpt_correction_T_max 0.91216
_exptl_absorpt_correction_T_min 0.79163
_exptl_absorpt_correction_type numerical
_exptl_absorpt_process_details 'CrysAlis RED (Oxford Diffraction, 2003)'
_exptl_crystal_colour colourless
_exptl_crystal_density_diffrn 1.672
_exptl_crystal_density_meas 1.67(1)
_exptl_crystal_density_method 'flotation method'
_exptl_crystal_description prismatic
_exptl_crystal_F_000 688
_exptl_crystal_size_max 0.21
_exptl_crystal_size_mid 0.11
_exptl_crystal_size_min 0.06
_refine_diff_density_max 0.735
_refine_diff_density_min -0.331
_refine_diff_density_rms 0.100
_refine_ls_extinction_method none
_refine_ls_goodness_of_fit_ref 0.882
_refine_ls_hydrogen_treatment constr
_refine_ls_matrix_type full
_refine_ls_number_parameters 89
_refine_ls_number_reflns 1978
_refine_ls_number_restraints 0
_refine_ls_restrained_S_all 0.882
_refine_ls_R_factor_all 0.0813
_refine_ls_R_factor_gt 0.0467
_refine_ls_shift/su_max 0.050
_refine_ls_shift/su_mean 0.002
_refine_ls_structure_factor_coef Fsqd
_refine_ls_weighting_details 'calc w=1/[\s^2^(Fo^2^)+(0.0409P)^2^]'
_refine_ls_weighting_scheme calc
_refine_ls_wR_factor_gt 0.0913
_refine_ls_wR_factor_ref 0.0983
_reflns_number_gt 1202
_reflns_number_total 1978
_reflns_threshold_expression >2sigma(I)
_cod_data_source_file cg0601608sup1.cif
_cod_data_source_block compound1
_cod_depositor_comments
;
The following automatic conversions were performed:

'_symmetry_cell_setting' value 'Monoclinic' changed to 'monoclinic'
according to /home/saulius/struct/CIF-dictionaries/cif_core.dic
dictionary named 'cif_core.dic' version 2.4.2 from 2011-04-26.

Automatic conversion script
Id: cif_fix_values 1891 2012-01-12 08:04:46Z andrius 
;
_cod_original_sg_symbol_H-M 'C 2/c'
_cod_database_code 4508752

loop_
_symmetry_equiv_pos_as_xyz
'x, y, z'
'-x, y, -z+1/2'
'x+1/2, y+1/2, z'
'-x+1/2, y+1/2, -z+1/2'
'-x, -y, -z'
'x, -y, z-1/2'
'-x+1/2, -y+1/2, -z'
'x+1/2, -y+1/2, z-1/2'

loop_
_atom_site_label
_atom_site_type_symbol
_atom_site_fract_x
_atom_site_fract_y
_atom_site_fract_z
_atom_site_U_iso_or_equiv
_atom_site_adp_type
_atom_site_occupancy
_atom_site_symmetry_multiplicity
_atom_site_calc_flag
_atom_site_refinement_flags
_atom_site_disorder_group
Zn1 Zn 0.0000 0.53106(3) 0.2500 0.02841(18) Uani 1 2 d S .
C1 C -0.0858(3) 0.50027(19) 0.4784(3) 0.0236(6) Uani 1 1 d . .
O1 O -0.1461(2) 0.52229(14) 0.36201(17) 0.0278(5) Uani 1 1 d . .
O2 O 0.1477(2) 0.52154(13) 0.43591(17) 0.0270(4) Uani 1 1 d . .
N11 N 0.0015(14) 0.6888(2) 0.2388(10) 0.0281(12) Uiso 0.50 1 d P -1
C12 C 0.0705(10) 0.7421(6) 0.3451(9) 0.042(2) Uiso 0.50 1 d P -1
H12 H 0.1209 0.7119 0.4230 0.051 Uiso 0.50 1 calc PR -1
C13 C 0.0653(8) 0.8442(5) 0.3363(7) 0.0386(18) Uiso 0.50 1 d P -1
H13 H 0.1047 0.8808 0.4116 0.046 Uiso 0.50 1 calc PR -1
C14 C 0.0021(7) 0.8916(4) 0.2172(5) 0.0231(13) Uiso 0.50 1 d P -1
C15 C -0.0535(8) 0.8332(5) 0.1138(7) 0.0386(18) Uiso 0.50 1 d P -1
H15 H -0.0972 0.8598 0.0316 0.046 Uiso 0.50 1 calc PR -1
C16 C -0.0461(9) 0.7372(6) 0.1289(9) 0.036(2) Uiso 0.50 1 d P -1
H16 H -0.0786 0.7004 0.0526 0.043 Uiso 0.50 1 calc PR -1
C17 C 0.0081(7) 0.9995(4) 0.2020(5) 0.0310(14) Uiso 0.50 1 d P -1
H17A H -0.0704 1.0191 0.1267 0.037 Uiso 0.50 1 calc PR -1
H17B H 0.0989 1.0163 0.1834 0.037 Uiso 0.50 1 calc PR -1
C18 C -0.0036(7) 1.0568(4) 0.3222(6) 0.0346(15) Uiso 0.50 1 d P -1
H18A H -0.0933 1.0402 0.3428 0.042 Uiso 0.50 1 calc PR -1
H18B H 0.0769 1.0403 0.3975 0.042 Uiso 0.50 1 calc PR -1
C19 C -0.0012(7) 1.1650(4) 0.2946(5) 0.0293(14) Uiso 0.50 1 d P -1
C20 C -0.1272(7) 1.2164(4) 0.2375(7) 0.0324(15) Uiso 0.50 1 d P -1
H20 H -0.2155 1.1843 0.2066 0.039 Uiso 0.50 1 calc PR -1
C21 C -0.1197(8) 1.3155(5) 0.2274(7) 0.0289(17) Uiso 0.50 1 d P -1
H21 H -0.2067 1.3490 0.1960 0.035 Uiso 0.50 1 calc PR -1
N22 N 0.0006(19) 1.3666(2) 0.2587(14) 0.0275(12) Uiso 0.50 1 d P -1
C23 C 0.1220(8) 1.3154(5) 0.3171(7) 0.0285(17) Uiso 0.50 1 d P -1
H23 H 0.2082 1.3495 0.3499 0.034 Uiso 0.50 1 calc PR -1
C24 C 0.1259(7) 1.2177(4) 0.3307(6) 0.0330(15) Uiso 0.50 1 d P -1
H24 H 0.2143 1.1862 0.3643 0.040 Uiso 0.50 1 calc PR -1

loop_
_atom_site_aniso_label
_atom_site_aniso_U_11
_atom_site_aniso_U_22
_atom_site_aniso_U_33
_atom_site_aniso_U_23
_atom_site_aniso_U_13
_atom_site_aniso_U_12
Zn1 0.0350(3) 0.0266(3) 0.0236(3) 0.000 0.0081(2) 0.000
C1 0.0253(15) 0.0202(13) 0.0240(15) -0.0023(11) 0.0047(13) 0.0014(11)
O1 0.0241(11) 0.0362(11) 0.0210(10) 0.0039(9) 0.0026(8) 0.0044(9)
O2 0.0256(11) 0.0331(11) 0.0224(10) 0.0016(9) 0.0069(9) -0.0019(9)

loop_
_atom_type_symbol
_atom_type_description
_atom_type_scat_dispersion_real
_atom_type_scat_dispersion_imag
_atom_type_scat_source
C C 0.0033 0.0016 'International Tables Vol C Tables 4.2.6.8 and 6.1.1.4'
H H 0.0000 0.0000 'International Tables Vol C Tables 4.2.6.8 and 6.1.1.4'
N N 0.0061 0.0033 'International Tables Vol C Tables 4.2.6.8 and 6.1.1.4'
O O 0.0106 0.0060 'International Tables Vol C Tables 4.2.6.8 and 6.1.1.4'
Zn Zn 0.2839 1.4301 'International Tables Vol C Tables 4.2.6.8 and 6.1.1.4'

loop_
_geom_angle_atom_site_label_1
_geom_angle_atom_site_label_2
_geom_angle_atom_site_label_3
_geom_angle
_geom_angle_site_symmetry_1
_geom_angle_site_symmetry_3
O1 Zn1 O1 173.30(11) 2 .
O1 Zn1 O2 98.36(7) 2 .
O1 Zn1 O2 81.21(7) . .
O1 Zn1 O2 81.21(7) 2 2
O1 Zn1 O2 98.36(7) . 2
O2 Zn1 O2 172.77(10) . 2
O1 Zn1 N11 96.0(3) 2 2
O1 Zn1 N11 90.7(3) . 2
O2 Zn1 N11 91.4(3) . 2
O2 Zn1 N11 95.8(3) 2 2
O1 Zn1 N11 90.7(3) 2 .
O1 Zn1 N11 96.0(3) . .
O2 Zn1 N11 95.8(3) . .
O2 Zn1 N11 91.4(3) 2 .
N11 Zn1 N11 6.5(6) 2 .
O1 Zn1 N22 85.0(4) 2 2_545
O1 Zn1 N22 88.3(4) . 2_545
O2 Zn1 N22 88.2(4) . 2_545
O2 Zn1 N22 84.6(4) 2 2_545
N11 Zn1 N22 178.9(5) 2 2_545
N11 Zn1 N22 174.5(4) . 2_545
O1 Zn1 N22 88.3(4) 2 1_545
O1 Zn1 N22 85.0(4) . 1_545
O2 Zn1 N22 84.6(4) . 1_545
O2 Zn1 N22 88.2(4) 2 1_545
N11 Zn1 N22 174.5(4) 2 1_545
N11 Zn1 N22 178.9(5) . 1_545
N22 Zn1 N22 4.6(7) 2_545 1_545
O1 C1 O2 126.4(3) . 5_566
O1 C1 C1 116.6(3) . 5_566
O2 C1 C1 117.0(3) 5_566 5_566
C1 O1 Zn1 112.16(18) . .
C1 O2 Zn1 111.39(17) 5_566 .
C16 N11 C12 115.5(5) . .
C16 N11 Zn1 123.5(7) . .
C12 N11 Zn1 120.5(7) . .
N11 C12 C13 119.2(8) . .
N11 C12 H12 120.4 . .
C13 C12 H12 120.4 . .
C14 C13 C12 121.6(7) . .
C14 C13 H13 119.2 . .
C12 C13 H13 119.2 . .
C15 C14 C13 115.3(5) . .
C15 C14 C17 121.7(5) . .
C13 C14 C17 122.7(5) . .
C16 C15 C14 120.1(7) . .
C16 C15 H15 119.9 . .
C14 C15 H15 119.9 . .
N11 C16 C15 127.4(8) . .
N11 C16 H16 116.3 . .
C15 C16 H16 116.3 . .
C14 C17 C18 114.3(4) . .
C14 C17 H17A 108.7 . .
C18 C17 H17A 108.7 . .
C14 C17 H17B 108.7 . .
C18 C17 H17B 108.7 . .
H17A C17 H17B 107.6 . .
C19 C18 C17 109.9(5) . .
C19 C18 H18A 109.7 . .
C17 C18 H18A 109.7 . .
C19 C18 H18B 109.7 . .
C17 C18 H18B 109.7 . .
H18A C18 H18B 108.2 . .
C24 C19 C20 116.5(5) . .
C24 C19 C18 121.6(6) . .
C20 C19 C18 121.8(6) . .
C21 C20 C19 119.0(6) . .
C21 C20 H20 120.5 . .
C19 C20 H20 120.5 . .
N22 C21 C20 125.1(7) . .
N22 C21 H21 117.4 . .
C20 C21 H21 117.4 . .
C21 N22 C23 114.7(4) . .
C21 N22 Zn1 122.3(9) . 1_565
C23 N22 Zn1 122.2(9) . 1_565
C24 C23 N22 124.2(7) . .
C24 C23 H23 117.9 . .
N22 C23 H23 117.9 . .
C23 C24 C19 119.9(6) . .
C23 C24 H24 120.0 . .
C19 C24 H24 120.0 . .

loop_
_geom_bond_atom_site_label_1
_geom_bond_atom_site_label_2
_geom_bond_distance
_geom_bond_site_symmetry_2
Zn1 O1 2.0708(19) 2
Zn1 O1 2.0708(19) .
Zn1 O2 2.0839(19) .
Zn1 O2 2.0839(19) 2
Zn1 N11 2.179(3) 2
Zn1 N11 2.179(3) .
Zn1 N22 2.270(3) 2_545
Zn1 N22 2.270(3) 1_545
C1 O1 1.244(3) .
C1 O2 1.247(3) 5_566
C1 C1 1.580(6) 5_566
O2 C1 1.247(3) 5_566
N11 C16 1.307(12) .
N11 C12 1.352(13) .
C12 C13 1.410(11) .
C12 H12 0.9300 .
C13 C14 1.400(9) .
C13 H13 0.9300 .
C14 C15 1.343(9) .
C14 C17 1.500(8) .
C15 C16 1.334(10) .
C15 H15 0.9300 .
C16 H16 0.9300 .
C17 C18 1.526(7) .
C17 H17A 0.9700 .
C17 H17B 0.9700 .
C18 C19 1.521(8) .
C18 H18A 0.9700 .
C18 H18B 0.9700 .
C19 C24 1.378(9) .
C19 C20 1.386(8) .
C20 C21 1.375(9) .
C20 H20 0.9300 .
C21 N22 1.313(16) .
C21 H21 0.9300 .
N22 C23 1.354(15) .
N22 Zn1 2.270(3) 1_565
C23 C24 1.355(9) .
C23 H23 0.9300 .
C24 H24 0.9300 .

loop_
_geom_hbond_atom_site_label_D
_geom_hbond_atom_site_label_H
_geom_hbond_atom_site_label_A
_geom_hbond_distance_DH
_geom_hbond_distance_HA
_geom_hbond_distance_DA
_geom_hbond_angle_DHA
_geom_hbond_site_symmetry_A
C13 H13 O2 0.93 2.81 3.623(7) 146.0 7_566
C15 H15 O2 0.93 2.88 3.573(7) 132.2 8_465
C20 H20 O1 0.93 2.60 3.424(7) 148.4 4_455
C24 H24 O1 0.93 2.63 3.426(7) 144.0 3
